data_4314807
loop_
_publ_author_name
'Moran Feller'
'Eyal Ben-Ari'
'Mark A. Iron'
'Yael Diskin-Posner'
'Gregory Leitus'
'Linda J. W. Shimon'
'Leonid Konstantinovski'
'David Milstein'

_publ_section_title
;
 Cationic, Neutral, and Anionic PNP PdII and PtII Complexes:
 Dearomatization by Deprotonation and Double-Deprotonation of Pincer
 Systems
;
_journal_name_full 'Inorganic Chemistry'
_journal_page_first 1615
_journal_page_last 1625
_journal_paper_doi 10.1021/ic902012z
_journal_volume 49
_journal_year 2010
_chemical_formula_moiety 'C24 H45 N P2 Pd'
_chemical_formula_sum 'C24 H45 N P2 Pd'
_chemical_formula_weight 515.95
_chemical_name_systematic
; 
 ? 
;
_space_group_IT_number 14
_symmetry_cell_setting monoclinic
_symmetry_space_group_name_Hall '-P 2ybc'
_symmetry_space_group_name_H-M 'P 1 21/c 1'
_atom_sites_solution_hydrogens geom
_atom_sites_solution_primary direct
_atom_sites_solution_secondary difmap
_audit_creation_method SHELXL-97
_cell_angle_alpha 90.00
_cell_angle_beta 90.60(3)
_cell_angle_gamma 90.00
_cell_formula_units_Z 8
_cell_length_a 11.061(2)
_cell_length_b 15.471(3)
_cell_length_c 30.102(6)
_cell_measurement_reflns_used 43218
_cell_measurement_temperature 120(2)
_cell_measurement_theta_max 27.48
_cell_measurement_theta_min 2.55
_cell_volume 5150.9(17)
_computing_cell_refinement HKL
_computing_data_collection 'Collect package (Bruker Nonius)'
_computing_data_reduction HKL
_computing_structure_refinement 'SHELXL-97 (Sheldrick, 1997)'
_computing_structure_solution 'SHELXS-97 (Sheldrick, 1990)'
_diffrn_ambient_temperature 120(2)
_diffrn_measured_fraction_theta_full 0.992
_diffrn_measured_fraction_theta_max 0.992
_diffrn_measurement_device_type 'Nonius KappaCCD'
_diffrn_measurement_method 'phi and omega scans'
_diffrn_radiation_monochromator graphite
_diffrn_radiation_source 'fine-focus sealed tube'
_diffrn_radiation_type MoK\a
_diffrn_radiation_wavelength 0.71073
_diffrn_reflns_av_R_equivalents 0.0490
_diffrn_reflns_av_sigmaI/netI 0.0433
_diffrn_reflns_limit_h_max 14
_diffrn_reflns_limit_h_min 0
_diffrn_reflns_limit_k_max 20
_diffrn_reflns_limit_k_min 0
_diffrn_reflns_limit_l_max 39
_diffrn_reflns_limit_l_min -39
_diffrn_reflns_number 43219
_diffrn_reflns_theta_full 27.50
_diffrn_reflns_theta_max 27.50
_diffrn_reflns_theta_min 2.96
_exptl_absorpt_coefficient_mu 0.855
_exptl_absorpt_correction_T_max 0.9585
_exptl_absorpt_correction_T_min 0.9194
_exptl_absorpt_correction_type empirical
_exptl_absorpt_process_details 'SHELXL-97 (Sheldrick, 1997)'
_exptl_crystal_colour orange
_exptl_crystal_density_diffrn 1.331
_exptl_crystal_density_method 'not measured'
_exptl_crystal_description prism
_exptl_crystal_F_000 2176
_exptl_crystal_size_max 0.10
_exptl_crystal_size_mid 0.05
_exptl_crystal_size_min 0.05
_refine_diff_density_max 0.986
_refine_diff_density_min -0.561
_refine_diff_density_rms 0.094
_refine_ls_extinction_method none
_refine_ls_goodness_of_fit_ref 1.037
_refine_ls_hydrogen_treatment mixed
_refine_ls_matrix_type full
_refine_ls_number_parameters 553
_refine_ls_number_reflns 11739
_refine_ls_number_restraints 0
_refine_ls_restrained_S_all 1.037
_refine_ls_R_factor_all 0.0542
_refine_ls_R_factor_gt 0.0384
_refine_ls_shift/su_max 0.001
_refine_ls_shift/su_mean 0.000
_refine_ls_structure_factor_coef Fsqd
_refine_ls_weighting_details 'calc w=1/[\s^2^(Fo^2^)+(0.0311P)^2^+7.3880P] where P=(Fo^2^+2Fc^2^)/3'
_refine_ls_weighting_scheme calc
_refine_ls_wR_factor_gt 0.0797
_refine_ls_wR_factor_ref 0.0854
_reflns_number_gt 9542
_reflns_number_total 11739
_reflns_threshold_expression >2sigma(I)
_cod_data_source_file ic902012z_si_001_7.cif
_cod_data_source_block complex7
_cod_depositor_comments
;
The following automatic conversions were performed:

'_symmetry_cell_setting' value 'Monoclinic' changed to 'monoclinic'
according to the built-in table from CIF Core dictionary named
'cif_core.dic' version 2.4.1 from 2010-06-29.

Automatic conversion script
Id: cif_fix_values 1646 2011-03-28 12:23:43Z adriana 
;
_cod_original_cell_volume 5150.9(18)
_cod_database_code 4314807

loop_
_symmetry_equiv_pos_as_xyz
'x, y, z'
'-x, y+1/2, -z+1/2'
'-x, -y, -z'
'x, -y-1/2, z-1/2'

loop_
_atom_site_label
_atom_site_type_symbol
_atom_site_fract_x
_atom_site_fract_y
_atom_site_fract_z
_atom_site_U_iso_or_equiv
_atom_site_adp_type
_atom_site_occupancy
_atom_site_symmetry_multiplicity
_atom_site_calc_flag
_atom_site_refinement_flags
_atom_site_disorder_assembly
_atom_site_disorder_group
Pd1 Pd 0.656112(19) 0.155562(13) 0.174923(7) 0.01557(6) Uani 1 1 d . . .
N11 N 0.5832(2) 0.05738(14) 0.21461(7) 0.0165(5) Uani 1 1 d . . .
P2 P 0.82511(6) 0.13183(4) 0.21851(2) 0.01554(14) Uani 1 1 d . . .
P3 P 0.47879(7) 0.14058(5) 0.13483(2) 0.01794(15) Uani 1 1 d . . .
C12 C 0.6411(3) 0.02700(17) 0.25135(9) 0.0179(6) Uani 1 1 d . . .
C13 C 0.5949(3) -0.03787(19) 0.27753(10) 0.0243(7) Uani 1 1 d . . .
H13 H 0.638(3) -0.0564(19) 0.3023(10) 0.018(8) Uiso 1 1 d . . .
C14 C 0.4817(3) -0.0730(2) 0.26587(11) 0.0275(7) Uani 1 1 d . . .
H14 H 0.445(3) -0.115(2) 0.2848(11) 0.034(9) Uiso 1 1 d . . .
C15 C 0.4212(3) -0.04361(19) 0.22907(10) 0.0232(6) Uani 1 1 d . . .
H15 H 0.351(3) -0.064(2) 0.2202(10) 0.020(8) Uiso 1 1 d . . .
C16 C 0.4719(3) 0.02283(17) 0.20171(9) 0.0191(6) Uani 1 1 d . . .
C21 C 0.7574(3) 0.07121(19) 0.26444(9) 0.0209(6) Uani 1 1 d . . .
H21A H 0.8158 0.0272 0.2751 0.025 Uiso 1 1 calc R . .
H21B H 0.7416 0.1114 0.2893 0.025 Uiso 1 1 calc R . .
C31 C 0.4152(3) 0.0525(2) 0.16354(10) 0.0254(7) Uani 1 1 d . . .
H31 H 0.343(3) 0.033(2) 0.1565(11) 0.036(10) Uiso 1 1 d . . .
C22 C 0.9071(3) 0.22165(17) 0.24777(9) 0.0191(6) Uani 1 1 d . . .
C23 C 0.9316(3) 0.05408(18) 0.19104(10) 0.0224(6) Uani 1 1 d . . .
C24 C 0.9747(3) 0.1932(2) 0.28994(10) 0.0275(7) Uani 1 1 d . . .
H24A H 1.0357 0.1499 0.2823 0.041 Uiso 1 1 calc R . .
H24B H 0.9172 0.1681 0.3109 0.041 Uiso 1 1 calc R . .
H24C H 1.0143 0.2433 0.3036 0.041 Uiso 1 1 calc R . .
C25 C 0.8091(3) 0.28723(19) 0.26081(10) 0.0250(7) Uani 1 1 d . . .
H25A H 0.7510 0.2594 0.2806 0.038 Uiso 1 1 calc R . .
H25B H 0.7670 0.3077 0.2340 0.038 Uiso 1 1 calc R . .
H25C H 0.8468 0.3363 0.2761 0.038 Uiso 1 1 calc R . .
C26 C 0.9947(3) 0.26650(19) 0.21606(10) 0.0258(7) Uani 1 1 d . . .
H26A H 1.0283 0.3181 0.2304 0.039 Uiso 1 1 calc R . .
H26B H 0.9514 0.2833 0.1888 0.039 Uiso 1 1 calc R . .
H26C H 1.0605 0.2267 0.2086 0.039 Uiso 1 1 calc R . .
C27 C 0.9637(3) 0.0896(2) 0.14497(10) 0.0292(7) Uani 1 1 d . . .
H27A H 1.0034 0.1459 0.1483 0.044 Uiso 1 1 calc R . .
H27B H 0.8896 0.0963 0.1271 0.044 Uiso 1 1 calc R . .
H27C H 1.0184 0.0493 0.1301 0.044 Uiso 1 1 calc R . .
C28 C 1.0476(3) 0.0341(2) 0.21760(11) 0.0313(7) Uani 1 1 d . . .
H28A H 1.0932 -0.0113 0.2025 0.047 Uiso 1 1 calc R . .
H28B H 1.0264 0.0144 0.2475 0.047 Uiso 1 1 calc R . .
H28C H 1.0972 0.0864 0.2198 0.047 Uiso 1 1 calc R . .
C29 C 0.8604(3) -0.03017(19) 0.18406(11) 0.0295(7) Uani 1 1 d . . .
H29A H 0.9088 -0.0706 0.1666 0.044 Uiso 1 1 calc R . .
H29B H 0.7846 -0.0176 0.1682 0.044 Uiso 1 1 calc R . .
H29C H 0.8423 -0.0560 0.2130 0.044 Uiso 1 1 calc R . .
C32 C 0.3662(3) 0.23123(19) 0.13858(9) 0.0227(6) Uani 1 1 d . . .
C33 C 0.4962(3) 0.1036(2) 0.07556(10) 0.0263(7) Uani 1 1 d . . .
C34 C 0.4176(3) 0.3172(2) 0.12195(10) 0.0269(7) Uani 1 1 d . . .
H34A H 0.4373 0.3120 0.0904 0.040 Uiso 1 1 calc R . .
H34B H 0.4910 0.3314 0.1389 0.040 Uiso 1 1 calc R . .
H34C H 0.3575 0.3630 0.1259 0.040 Uiso 1 1 calc R . .
C35 C 0.3407(3) 0.2403(2) 0.18876(10) 0.0288(7) Uani 1 1 d . . .
H35A H 0.2866 0.2895 0.1936 0.043 Uiso 1 1 calc R . .
H35B H 0.4169 0.2498 0.2049 0.043 Uiso 1 1 calc R . .
H35C H 0.3023 0.1873 0.1996 0.043 Uiso 1 1 calc R . .
C36 C 0.2482(3) 0.2113(2) 0.11429(11) 0.0334(8) Uani 1 1 d . . .
H36A H 0.1876 0.2549 0.1220 0.050 Uiso 1 1 calc R . .
H36B H 0.2194 0.1540 0.1231 0.050 Uiso 1 1 calc R . .
H36C H 0.2616 0.2122 0.0822 0.050 Uiso 1 1 calc R . .
C37 C 0.3924(4) 0.0447(2) 0.06087(12) 0.0404(9) Uani 1 1 d . . .
H37A H 0.3167 0.0776 0.0606 0.061 Uiso 1 1 calc R . .
H37B H 0.3859 -0.0038 0.0816 0.061 Uiso 1 1 calc R . .
H37C H 0.4082 0.0227 0.0310 0.061 Uiso 1 1 calc R . .
C38 C 0.6143(4) 0.0499(2) 0.07590(12) 0.0427(9) Uani 1 1 d . . .
H38A H 0.6272 0.0252 0.0463 0.064 Uiso 1 1 calc R . .
H38B H 0.6079 0.0032 0.0977 0.064 Uiso 1 1 calc R . .
H38C H 0.6827 0.0874 0.0838 0.064 Uiso 1 1 calc R . .
C39 C 0.5085(3) 0.1773(2) 0.04231(10) 0.0314(7) Uani 1 1 d . . .
H39A H 0.5258 0.1536 0.0129 0.047 Uiso 1 1 calc R . .
H39B H 0.5748 0.2155 0.0517 0.047 Uiso 1 1 calc R . .
H39C H 0.4329 0.2103 0.0410 0.047 Uiso 1 1 calc R . .
C1 C 0.7260(3) 0.25506(19) 0.13723(10) 0.0251(6) Uiso 1 1 d . . .
H1A H 0.7158 0.3099 0.1530 0.038 Uiso 1 1 calc R . .
H1B H 0.6831 0.2577 0.1086 0.038 Uiso 1 1 calc R . .
H1C H 0.8122 0.2447 0.1322 0.038 Uiso 1 1 calc R . .
Pd2 Pd 0.846388(19) -0.290149(13) 0.082778(7) 0.01715(6) Uani 1 1 d . . .
P5 P 0.67702(7) -0.34150(5) 0.11815(2) 0.01841(15) Uani 1 1 d . . .
P6 P 1.03075(7) -0.27456(5) 0.04853(2) 0.01857(15) Uani 1 1 d . . .
N41 N 0.9299(2) -0.39678(14) 0.11356(7) 0.0174(5) Uani 1 1 d . . .
C41 C 0.8688(3) -0.44961(18) 0.14184(9) 0.0191(6) Uani 1 1 d . . .
C42 C 0.9194(3) -0.52458(19) 0.15898(10) 0.0255(7) Uani 1 1 d . . .
H42 H 0.873(3) -0.559(2) 0.1768(11) 0.035(10) Uiso 1 1 d . . .
C43 C 1.0392(3) -0.54423(19) 0.14792(10) 0.0250(7) Uani 1 1 d . . .
H43 H 1.078(3) -0.596(2) 0.1585(9) 0.017(7) Uiso 1 1 d . . .
C44 C 1.1036(3) -0.4913(2) 0.12096(10) 0.0243(6) Uani 1 1 d . . .
H44 H 1.184(3) -0.503(2) 0.1131(10) 0.023(8) Uiso 1 1 d . . .
C45 C 1.0491(3) -0.41546(18) 0.10249(9) 0.0194(6) Uani 1 1 d . . .
C51 C 0.7470(3) -0.4196(2) 0.15638(10) 0.0272(7) Uani 1 1 d . . .
H51A H 0.7549 -0.3928 0.1861 0.033 Uiso 1 1 calc R . .
H51B H 0.6931 -0.4704 0.1591 0.033 Uiso 1 1 calc R . .
C61 C 1.1093(3) -0.3607(2) 0.07370(11) 0.0298(7) Uani 1 1 d . . .
H61 H 1.181(3) -0.375(2) 0.0652(12) 0.038(10) Uiso 1 1 d . . .
C52 C 0.5775(3) -0.4083(2) 0.08036(10) 0.0248(6) Uani 1 1 d . . .
C53 C 0.5883(3) -0.2689(2) 0.15589(10) 0.0251(7) Uani 1 1 d . . .
C54 C 0.5402(3) -0.3547(2) 0.03981(11) 0.0337(8) Uani 1 1 d . . .
H54A H 0.4899 -0.3900 0.0199 0.051 Uiso 1 1 calc R . .
H54B H 0.6126 -0.3357 0.0241 0.051 Uiso 1 1 calc R . .
H54C H 0.4941 -0.3041 0.0495 0.051 Uiso 1 1 calc R . .
C55 C 0.6570(3) -0.4834(2) 0.06449(12) 0.0372(8) Uani 1 1 d . . .
H55A H 0.6131 -0.5168 0.0418 0.056 Uiso 1 1 calc R . .
H55B H 0.6770 -0.5210 0.0897 0.056 Uiso 1 1 calc R . .
H55C H 0.7316 -0.4604 0.0518 0.056 Uiso 1 1 calc R . .
C56 C 0.4656(3) -0.4453(2) 0.10271(12) 0.0365(8) Uani 1 1 d . . .
H56A H 0.4098 -0.3982 0.1099 0.055 Uiso 1 1 calc R . .
H56B H 0.4897 -0.4754 0.1301 0.055 Uiso 1 1 calc R . .
H56C H 0.4254 -0.4861 0.0825 0.055 Uiso 1 1 calc R . .
C57 C 0.5193(3) -0.3174(2) 0.19235(11) 0.0336(8) Uani 1 1 d . . .
H57A H 0.4822 -0.2755 0.2125 0.050 Uiso 1 1 calc R . .
H57B H 0.5757 -0.3541 0.2091 0.050 Uiso 1 1 calc R . .
H57C H 0.4562 -0.3534 0.1787 0.050 Uiso 1 1 calc R . .
C58 C 0.4990(3) -0.2131(2) 0.12927(12) 0.0352(8) Uani 1 1 d . . .
H58A H 0.4641 -0.1692 0.1488 0.053 Uiso 1 1 calc R . .
H58B H 0.4344 -0.2498 0.1171 0.053 Uiso 1 1 calc R . .
H58C H 0.5415 -0.1848 0.1049 0.053 Uiso 1 1 calc R . .
C59 C 0.6818(3) -0.2098(2) 0.17812(11) 0.0358(8) Uani 1 1 d . . .
H59A H 0.7247 -0.1769 0.1553 0.054 Uiso 1 1 calc R . .
H59B H 0.7399 -0.2448 0.1951 0.054 Uiso 1 1 calc R . .
H59C H 0.6409 -0.1696 0.1982 0.054 Uiso 1 1 calc R . .
C62 C 1.1229(3) -0.1746(2) 0.06085(12) 0.0324(8) Uani 1 1 d . . .
C63 C 1.0270(3) -0.3001(3) -0.01264(10) 0.0364(8) Uani 1 1 d . . .
C64 C 1.1431(3) -0.3426(2) -0.02864(11) 0.0393(9) Uani 1 1 d . . .
H64A H 1.1585 -0.3954 -0.0114 0.059 Uiso 1 1 calc R . .
H64B H 1.2109 -0.3025 -0.0246 0.059 Uiso 1 1 calc R . .
H64C H 1.1346 -0.3574 -0.0602 0.059 Uiso 1 1 calc R . .
C65 C 1.0072(4) -0.2168(3) -0.04146(12) 0.0461(10) Uani 1 1 d . . .
H65A H 0.9953 -0.2332 -0.0726 0.069 Uiso 1 1 calc R . .
H65B H 1.0782 -0.1793 -0.0387 0.069 Uiso 1 1 calc R . .
H65C H 0.9356 -0.1858 -0.0310 0.069 Uiso 1 1 calc R . .
C66 C 0.9204(4) -0.3585(3) -0.01950(13) 0.0558(12) Uani 1 1 d . . .
H66A H 0.9117 -0.3722 -0.0512 0.084 Uiso 1 1 calc R . .
H66B H 0.8470 -0.3295 -0.0092 0.084 Uiso 1 1 calc R . .
H66C H 0.9326 -0.4120 -0.0026 0.084 Uiso 1 1 calc R . .
C67 C 1.1404(4) -0.1742(3) 0.11255(12) 0.0423(9) Uani 1 1 d . . .
H67A H 1.1863 -0.1227 0.1215 0.064 Uiso 1 1 calc R . .
H67B H 1.1848 -0.2261 0.1217 0.064 Uiso 1 1 calc R . .
H67C H 1.0612 -0.1734 0.1268 0.064 Uiso 1 1 calc R . .
C68 C 1.0600(4) -0.0914(2) 0.04859(14) 0.0458(10) Uani 1 1 d . . .
H68A H 1.1108 -0.0423 0.0574 0.069 Uiso 1 1 calc R . .
H68B H 0.9824 -0.0881 0.0640 0.069 Uiso 1 1 calc R . .
H68C H 1.0458 -0.0897 0.0164 0.069 Uiso 1 1 calc R . .
C69 C 1.2484(3) -0.1794(2) 0.04011(11) 0.0303(7) Uani 1 1 d . . .
H69A H 1.2409 -0.1739 0.0078 0.045 Uiso 1 1 calc R . .
H69B H 1.2858 -0.2350 0.0475 0.045 Uiso 1 1 calc R . .
H69C H 1.2988 -0.1323 0.0518 0.045 Uiso 1 1 calc R . .
C2 C 0.7656(3) -0.1836(2) 0.05315(10) 0.0283(7) Uiso 1 1 d . . .
H2A H 0.7697 -0.1343 0.0735 0.042 Uiso 1 1 calc R . .
H2B H 0.6808 -0.1968 0.0462 0.042 Uiso 1 1 calc R . .
H2C H 0.8081 -0.1694 0.0257 0.042 Uiso 1 1 calc R . .

loop_
_atom_site_aniso_label
_atom_site_aniso_U_11
_atom_site_aniso_U_22
_atom_site_aniso_U_33
_atom_site_aniso_U_23
_atom_site_aniso_U_13
_atom_site_aniso_U_12
Pd1 0.01564(11) 0.01570(11) 0.01537(10) 0.00254(8) 0.00037(8) -0.00319(8)
N11 0.0174(12) 0.0143(11) 0.0178(11) 0.0016(9) 0.0046(9) -0.0032(9)
P2 0.0142(4) 0.0148(3) 0.0176(3) 0.0015(3) 0.0012(3) -0.0002(3)
P3 0.0177(4) 0.0187(4) 0.0173(3) 0.0007(3) -0.0019(3) -0.0039(3)
C12 0.0187(15) 0.0150(13) 0.0200(13) -0.0009(11) 0.0041(11) 0.0000(11)
C13 0.0298(18) 0.0219(15) 0.0212(15) 0.0065(12) 0.0032(13) -0.0008(13)
C14 0.0316(19) 0.0207(15) 0.0303(16) 0.0053(13) 0.0078(14) -0.0069(13)
C15 0.0200(17) 0.0196(14) 0.0299(16) 0.0016(12) 0.0021(13) -0.0099(12)
C16 0.0198(15) 0.0152(13) 0.0223(14) -0.0004(11) 0.0046(11) -0.0016(11)
C21 0.0186(15) 0.0228(15) 0.0214(14) 0.0040(12) 0.0024(11) 0.0010(12)
C31 0.0236(18) 0.0216(15) 0.0310(17) 0.0057(13) -0.0032(13) -0.0101(13)
C22 0.0182(15) 0.0179(14) 0.0213(14) -0.0007(11) -0.0015(11) -0.0016(11)
C23 0.0217(16) 0.0163(14) 0.0292(16) -0.0003(12) 0.0061(12) 0.0005(12)
C24 0.0255(17) 0.0288(16) 0.0280(16) -0.0016(13) -0.0094(13) -0.0006(13)
C25 0.0234(17) 0.0202(15) 0.0315(16) -0.0060(12) -0.0009(13) 0.0028(12)
C26 0.0246(17) 0.0194(14) 0.0333(16) -0.0001(13) 0.0000(13) -0.0056(13)
C27 0.0288(18) 0.0309(17) 0.0280(16) -0.0015(13) 0.0122(13) 0.0027(14)
C28 0.0250(18) 0.0278(17) 0.0410(19) -0.0006(14) 0.0025(14) 0.0079(14)
C29 0.0302(19) 0.0180(15) 0.0403(18) -0.0051(13) 0.0081(14) 0.0012(13)
C32 0.0207(16) 0.0256(15) 0.0218(14) 0.0005(12) -0.0009(12) -0.0020(12)
C33 0.0300(18) 0.0274(16) 0.0215(15) -0.0060(12) -0.0018(12) -0.0029(13)
C34 0.0281(18) 0.0239(15) 0.0288(16) 0.0006(13) 0.0003(13) 0.0003(13)
C35 0.0293(18) 0.0292(16) 0.0281(16) -0.0006(13) 0.0069(13) -0.0010(14)
C36 0.0208(17) 0.0387(19) 0.0405(19) -0.0026(15) -0.0059(14) 0.0018(14)
C37 0.048(2) 0.042(2) 0.0313(18) -0.0128(16) -0.0035(16) -0.0163(18)
C38 0.049(2) 0.045(2) 0.0338(19) -0.0129(16) 0.0005(17) 0.0144(18)
C39 0.0334(19) 0.0432(19) 0.0177(15) -0.0007(14) 0.0021(13) -0.0049(15)
Pd2 0.01542(11) 0.01700(11) 0.01904(11) 0.00233(8) 0.00087(8) 0.00008(8)
P5 0.0150(4) 0.0200(4) 0.0203(4) 0.0004(3) 0.0004(3) -0.0025(3)
P6 0.0171(4) 0.0199(4) 0.0188(3) 0.0024(3) 0.0024(3) 0.0002(3)
N41 0.0195(13) 0.0158(11) 0.0168(11) -0.0003(9) -0.0025(9) 0.0007(9)
C41 0.0190(15) 0.0192(14) 0.0192(14) -0.0006(11) -0.0005(11) -0.0027(11)
C42 0.0320(19) 0.0196(15) 0.0248(15) 0.0035(12) -0.0013(13) -0.0040(13)
C43 0.0307(18) 0.0179(15) 0.0263(16) -0.0001(12) -0.0044(13) 0.0026(13)
C44 0.0250(18) 0.0252(16) 0.0228(15) -0.0005(12) 0.0010(12) 0.0057(13)
C45 0.0218(16) 0.0184(14) 0.0179(13) -0.0019(11) -0.0019(11) 0.0015(11)
C51 0.0228(17) 0.0281(16) 0.0306(16) 0.0094(13) -0.0015(13) -0.0048(13)
C61 0.0252(18) 0.0348(18) 0.0296(17) 0.0091(14) 0.0092(14) 0.0111(14)
C52 0.0230(17) 0.0246(15) 0.0267(15) -0.0068(12) -0.0009(12) -0.0034(13)
C53 0.0225(17) 0.0264(16) 0.0266(15) -0.0033(12) 0.0041(12) -0.0037(13)
C54 0.031(2) 0.042(2) 0.0273(17) -0.0027(14) -0.0075(14) -0.0060(15)
C55 0.033(2) 0.0308(18) 0.048(2) -0.0166(16) 0.0006(16) -0.0027(15)
C56 0.0275(19) 0.0362(19) 0.046(2) -0.0030(16) -0.0027(15) -0.0109(15)
C57 0.0304(19) 0.0383(19) 0.0322(17) -0.0054(15) 0.0120(14) -0.0074(15)
C58 0.031(2) 0.0322(18) 0.042(2) -0.0057(15) 0.0039(15) 0.0074(15)
C59 0.033(2) 0.0379(19) 0.0364(18) -0.0136(15) 0.0097(15) -0.0099(15)
C62 0.0232(18) 0.0261(16) 0.048(2) -0.0022(15) 0.0088(15) -0.0043(13)
C63 0.0298(19) 0.062(2) 0.0173(15) -0.0055(15) 0.0043(13) -0.0104(17)
C64 0.044(2) 0.047(2) 0.0264(17) -0.0080(16) 0.0084(15) 0.0095(17)
C65 0.047(2) 0.065(3) 0.0267(18) 0.0077(17) -0.0007(16) 0.002(2)
C66 0.055(3) 0.072(3) 0.041(2) -0.027(2) 0.0072(19) -0.023(2)
C67 0.038(2) 0.051(2) 0.038(2) -0.0098(17) 0.0031(16) -0.0127(18)
C68 0.041(2) 0.033(2) 0.063(3) 0.0031(18) 0.0042(19) -0.0028(17)
C69 0.0232(18) 0.0333(17) 0.0345(17) -0.0008(14) 0.0053(13) -0.0073(14)

loop_
_atom_type_symbol
_atom_type_description
_atom_type_scat_dispersion_real
_atom_type_scat_dispersion_imag
_atom_type_scat_source
C C 0.0033 0.0016 'International Tables Vol C Tables 4.2.6.8 and 6.1.1.4'
H H 0.0000 0.0000 'International Tables Vol C Tables 4.2.6.8 and 6.1.1.4'
N N 0.0061 0.0033 'International Tables Vol C Tables 4.2.6.8 and 6.1.1.4'
P P 0.1023 0.0942 'International Tables Vol C Tables 4.2.6.8 and 6.1.1.4'
Pd Pd -0.9988 1.0072 'International Tables Vol C Tables 4.2.6.8 and 6.1.1.4'

loop_
_geom_angle_atom_site_label_1
_geom_angle_atom_site_label_2
_geom_angle_atom_site_label_3
_geom_angle
_geom_angle_site_symmetry_1
_geom_angle_site_symmetry_3
_geom_angle_publ_flag
C1 Pd1 N11 178.21(11) . . ?
C1 Pd1 P2 97.22(9) . . ?
N11 Pd1 P2 82.81(7) . . ?
C1 Pd1 P3 96.23(9) . . ?
N11 Pd1 P3 83.99(7) . . ?
P2 Pd1 P3 164.65(3) . . ?
C12 N11 C16 120.2(2) . . ?
C12 N11 Pd1 122.26(18) . . ?
C16 N11 Pd1 117.55(18) . . ?
C21 P2 C22 102.95(13) . . ?
C21 P2 C23 105.45(13) . . ?
C22 P2 C23 112.23(13) . . ?
C21 P2 Pd1 100.10(10) . . ?
C22 P2 Pd1 122.39(9) . . ?
C23 P2 Pd1 111.10(10) . . ?
C31 P3 C32 106.20(15) . . ?
C31 P3 C33 105.94(15) . . ?
C32 P3 C33 110.95(14) . . ?
C31 P3 Pd1 99.37(11) . . ?
C32 P3 Pd1 117.03(10) . . ?
C33 P3 Pd1 115.55(11) . . ?
N11 C12 C13 123.0(3) . . ?
N11 C12 C21 116.8(2) . . ?
C13 C12 C21 120.1(3) . . ?
C12 C13 C14 118.2(3) . . ?
C12 C13 H13 119.6(19) . . ?
C14 C13 H13 122.2(19) . . ?
C15 C14 C13 120.1(3) . . ?
C15 C14 H14 120(2) . . ?
C13 C14 H14 120(2) . . ?
C14 C15 C16 120.9(3) . . ?
C14 C15 H15 123(2) . . ?
C16 C15 H15 116(2) . . ?
C31 C16 N11 119.8(2) . . ?
C31 C16 C15 122.6(3) . . ?
N11 C16 C15 117.6(3) . . ?
C12 C21 P2 112.9(2) . . ?
C12 C21 H21A 109.0 . . ?
P2 C21 H21A 109.0 . . ?
C12 C21 H21B 109.0 . . ?
P2 C21 H21B 109.0 . . ?
H21A C21 H21B 107.8 . . ?
C16 C31 P3 118.9(2) . . ?
C16 C31 H31 119(2) . . ?
P3 C31 H31 121(2) . . ?
C24 C22 C26 109.9(3) . . ?
C24 C22 C25 108.5(2) . . ?
C26 C22 C25 108.2(2) . . ?
C24 C22 P2 113.9(2) . . ?
C26 C22 P2 110.43(19) . . ?
C25 C22 P2 105.66(19) . . ?
C28 C23 C29 108.9(3) . . ?
C28 C23 C27 110.1(3) . . ?
C29 C23 C27 107.6(3) . . ?
C28 C23 P2 115.1(2) . . ?
C29 C23 P2 106.3(2) . . ?
C27 C23 P2 108.6(2) . . ?
C22 C24 H24A 109.5 . . ?
C22 C24 H24B 109.5 . . ?
H24A C24 H24B 109.5 . . ?
C22 C24 H24C 109.5 . . ?
H24A C24 H24C 109.5 . . ?
H24B C24 H24C 109.5 . . ?
C22 C25 H25A 109.5 . . ?
C22 C25 H25B 109.5 . . ?
H25A C25 H25B 109.5 . . ?
C22 C25 H25C 109.5 . . ?
H25A C25 H25C 109.5 . . ?
H25B C25 H25C 109.5 . . ?
C22 C26 H26A 109.5 . . ?
C22 C26 H26B 109.5 . . ?
H26A C26 H26B 109.5 . . ?
C22 C26 H26C 109.5 . . ?
H26A C26 H26C 109.5 . . ?
H26B C26 H26C 109.5 . . ?
C23 C27 H27A 109.5 . . ?
C23 C27 H27B 109.5 . . ?
H27A C27 H27B 109.5 . . ?
C23 C27 H27C 109.5 . . ?
H27A C27 H27C 109.5 . . ?
H27B C27 H27C 109.5 . . ?
C23 C28 H28A 109.5 . . ?
C23 C28 H28B 109.5 . . ?
H28A C28 H28B 109.5 . . ?
C23 C28 H28C 109.5 . . ?
H28A C28 H28C 109.5 . . ?
H28B C28 H28C 109.5 . . ?
C23 C29 H29A 109.5 . . ?
C23 C29 H29B 109.5 . . ?
H29A C29 H29B 109.5 . . ?
C23 C29 H29C 109.5 . . ?
H29A C29 H29C 109.5 . . ?
H29B C29 H29C 109.5 . . ?
C36 C32 C34 109.8(3) . . ?
C36 C32 C35 108.9(3) . . ?
C34 C32 C35 108.2(2) . . ?
C36 C32 P3 112.7(2) . . ?
C34 C32 P3 112.3(2) . . ?
C35 C32 P3 104.7(2) . . ?
C39 C33 C37 109.2(3) . . ?
C39 C33 C38 108.9(3) . . ?
C37 C33 C38 108.3(3) . . ?
C39 C33 P3 113.9(2) . . ?
C37 C33 P3 111.8(2) . . ?
C38 C33 P3 104.5(2) . . ?
C32 C34 H34A 109.5 . . ?
C32 C34 H34B 109.5 . . ?
H34A C34 H34B 109.5 . . ?
C32 C34 H34C 109.5 . . ?
H34A C34 H34C 109.5 . . ?
H34B C34 H34C 109.5 . . ?
C32 C35 H35A 109.5 . . ?
C32 C35 H35B 109.5 . . ?
H35A C35 H35B 109.5 . . ?
C32 C35 H35C 109.5 . . ?
H35A C35 H35C 109.5 . . ?
H35B C35 H35C 109.5 . . ?
C32 C36 H36A 109.5 . . ?
C32 C36 H36B 109.5 . . ?
H36A C36 H36B 109.5 . . ?
C32 C36 H36C 109.5 . . ?
H36A C36 H36C 109.5 . . ?
H36B C36 H36C 109.5 . . ?
C33 C37 H37A 109.5 . . ?
C33 C37 H37B 109.5 . . ?
H37A C37 H37B 109.5 . . ?
C33 C37 H37C 109.5 . . ?
H37A C37 H37C 109.5 . . ?
H37B C37 H37C 109.5 . . ?
C33 C38 H38A 109.5 . . ?
C33 C38 H38B 109.5 . . ?
H38A C38 H38B 109.5 . . ?
C33 C38 H38C 109.5 . . ?
H38A C38 H38C 109.5 . . ?
H38B C38 H38C 109.5 . . ?
C33 C39 H39A 109.5 . . ?
C33 C39 H39B 109.5 . . ?
H39A C39 H39B 109.5 . . ?
C33 C39 H39C 109.5 . . ?
H39A C39 H39C 109.5 . . ?
H39B C39 H39C 109.5 . . ?
Pd1 C1 H1A 109.5 . . ?
Pd1 C1 H1B 109.5 . . ?
H1A C1 H1B 109.5 . . ?
Pd1 C1 H1C 109.5 . . ?
H1A C1 H1C 109.5 . . ?
H1B C1 H1C 109.5 . . ?
C2 Pd2 N41 179.03(11) . . ?
C2 Pd2 P5 97.13(9) . . ?
N41 Pd2 P5 83.20(7) . . ?
C2 Pd2 P6 95.95(9) . . ?
N41 Pd2 P6 83.83(7) . . ?
P5 Pd2 P6 165.59(3) . . ?
C51 P5 C53 103.54(15) . . ?
C51 P5 C52 104.92(14) . . ?
C53 P5 C52 112.76(14) . . ?
C51 P5 Pd2 100.19(10) . . ?
C53 P5 Pd2 120.32(10) . . ?
C52 P5 Pd2 112.51(10) . . ?
C61 P6 C63 105.55(17) . . ?
C61 P6 C62 105.84(17) . . ?
C63 P6 C62 111.74(16) . . ?
C61 P6 Pd2 99.39(11) . . ?
C63 P6 Pd2 113.86(11) . . ?
C62 P6 Pd2 118.42(10) . . ?
C41 N41 C45 120.1(2) . . ?
C41 N41 Pd2 121.81(19) . . ?
C45 N41 Pd2 118.04(18) . . ?
N41 C41 C42 122.2(3) . . ?
N41 C41 C51 116.8(2) . . ?
C42 C41 C51 120.8(3) . . ?
C41 C42 C43 118.1(3) . . ?
C41 C42 H42 119(2) . . ?
C43 C42 H42 123(2) . . ?
C44 C43 C42 120.9(3) . . ?
C44 C43 H43 117.7(18) . . ?
C42 C43 H43 121.4(17) . . ?
C43 C44 C45 120.3(3) . . ?
C43 C44 H44 122.5(19) . . ?
C45 C44 H44 117.2(19) . . ?
C61 C45 N41 119.0(3) . . ?
C61 C45 C44 122.7(3) . . ?
N41 C45 C44 118.3(3) . . ?
C41 C51 P5 113.4(2) . . ?
C41 C51 H51A 108.9 . . ?
P5 C51 H51A 108.9 . . ?
C41 C51 H51B 108.9 . . ?
P5 C51 H51B 108.9 . . ?
H51A C51 H51B 107.7 . . ?
C45 C61 P6 119.6(2) . . ?
C45 C61 H61 118(2) . . ?
P6 C61 H61 121(2) . . ?
C56 C52 C54 110.0(3) . . ?
C56 C52 C55 108.8(3) . . ?
C54 C52 C55 108.2(3) . . ?
C56 C52 P5 114.3(2) . . ?
C54 C52 P5 109.6(2) . . ?
C55 C52 P5 105.7(2) . . ?
C59 C53 C58 108.7(3) . . ?
C59 C53 C57 108.5(3) . . ?
C58 C53 C57 109.1(3) . . ?
C59 C53 P5 105.4(2) . . ?
C58 C53 P5 111.0(2) . . ?
C57 C53 P5 113.9(2) . . ?
C52 C54 H54A 109.5 . . ?
C52 C54 H54B 109.5 . . ?
H54A C54 H54B 109.5 . . ?
C52 C54 H54C 109.5 . . ?
H54A C54 H54C 109.5 . . ?
H54B C54 H54C 109.5 . . ?
C52 C55 H55A 109.5 . . ?
C52 C55 H55B 109.5 . . ?
H55A C55 H55B 109.5 . . ?
C52 C55 H55C 109.5 . . ?
H55A C55 H55C 109.5 . . ?
H55B C55 H55C 109.5 . . ?
C52 C56 H56A 109.5 . . ?
C52 C56 H56B 109.5 . . ?
H56A C56 H56B 109.5 . . ?
C52 C56 H56C 109.5 . . ?
H56A C56 H56C 109.5 . . ?
H56B C56 H56C 109.5 . . ?
C53 C57 H57A 109.5 . . ?
C53 C57 H57B 109.5 . . ?
H57A C57 H57B 109.5 . . ?
C53 C57 H57C 109.5 . . ?
H57A C57 H57C 109.5 . . ?
H57B C57 H57C 109.5 . . ?
C53 C58 H58A 109.5 . . ?
C53 C58 H58B 109.5 . . ?
H58A C58 H58B 109.5 . . ?
C53 C58 H58C 109.5 . . ?
H58A C58 H58C 109.5 . . ?
H58B C58 H58C 109.5 . . ?
C53 C59 H59A 109.5 . . ?
C53 C59 H59B 109.5 . . ?
H59A C59 H59B 109.5 . . ?
C53 C59 H59C 109.5 . . ?
H59A C59 H59C 109.5 . . ?
H59B C59 H59C 109.5 . . ?
C68 C62 C69 111.1(3) . . ?
C68 C62 C67 107.0(3) . . ?
C69 C62 C67 107.6(3) . . ?
C68 C62 P6 113.9(3) . . ?
C69 C62 P6 111.7(2) . . ?
C67 C62 P6 105.1(2) . . ?
C66 C63 C64 111.1(3) . . ?
C66 C63 C65 108.3(3) . . ?
C64 C63 C65 107.1(3) . . ?
C66 C63 P6 105.7(2) . . ?
C64 C63 P6 112.9(2) . . ?
C65 C63 P6 111.7(3) . . ?
C63 C64 H64A 109.5 . . ?
C63 C64 H64B 109.5 . . ?
H64A C64 H64B 109.5 . . ?
C63 C64 H64C 109.5 . . ?
H64A C64 H64C 109.5 . . ?
H64B C64 H64C 109.5 . . ?
C63 C65 H65A 109.5 . . ?
C63 C65 H65B 109.5 . . ?
H65A C65 H65B 109.5 . . ?
C63 C65 H65C 109.5 . . ?
H65A C65 H65C 109.5 . . ?
H65B C65 H65C 109.5 . . ?
C63 C66 H66A 109.5 . . ?
C63 C66 H66B 109.5 . . ?
H66A C66 H66B 109.5 . . ?
C63 C66 H66C 109.5 . . ?
H66A C66 H66C 109.5 . . ?
H66B C66 H66C 109.5 . . ?
C62 C67 H67A 109.5 . . ?
C62 C67 H67B 109.5 . . ?
H67A C67 H67B 109.5 . . ?
C62 C67 H67C 109.5 . . ?
H67A C67 H67C 109.5 . . ?
H67B C67 H67C 109.5 . . ?
C62 C68 H68A 109.5 . . ?
C62 C68 H68B 109.5 . . ?
H68A C68 H68B 109.5 . . ?
C62 C68 H68C 109.5 . . ?
H68A C68 H68C 109.5 . . ?
H68B C68 H68C 109.5 . . ?
C62 C69 H69A 109.5 . . ?
C62 C69 H69B 109.5 . . ?
H69A C69 H69B 109.5 . . ?
C62 C69 H69C 109.5 . . ?
H69A C69 H69C 109.5 . . ?
H69B C69 H69C 109.5 . . ?
Pd2 C2 H2A 109.5 . . ?
Pd2 C2 H2B 109.5 . . ?
H2A C2 H2B 109.5 . . ?
Pd2 C2 H2C 109.5 . . ?
H2A C2 H2C 109.5 . . ?
H2B C2 H2C 109.5 . . ?

loop_
_geom_bond_atom_site_label_1
_geom_bond_atom_site_label_2
_geom_bond_distance
_geom_bond_site_symmetry_2
_geom_bond_publ_flag
Pd1 C1 2.067(3) . ?
Pd1 N11 2.099(2) . ?
Pd1 P2 2.3020(10) . ?
Pd1 P3 2.3039(10) . ?
N11 C12 1.356(4) . ?
N11 C16 1.393(4) . ?
P2 C21 1.837(3) . ?
P2 C22 1.874(3) . ?
P2 C23 1.881(3) . ?
P3 C31 1.764(3) . ?
P3 C32 1.880(3) . ?
P3 C33 1.885(3) . ?
C12 C13 1.378(4) . ?
C12 C21 1.506(4) . ?
C13 C14 1.406(5) . ?
C13 H13 0.93(3) . ?
C14 C15 1.365(5) . ?
C14 H14 0.95(3) . ?
C15 C16 1.435(4) . ?
C15 H15 0.88(3) . ?
C16 C31 1.382(4) . ?
C21 H21A 0.9900 . ?
C21 H21B 0.9900 . ?
C31 H31 0.87(4) . ?
C22 C24 1.531(4) . ?
C22 C26 1.533(4) . ?
C22 C25 1.539(4) . ?
C23 C28 1.536(4) . ?
C23 C29 1.536(4) . ?
C23 C27 1.537(4) . ?
C24 H24A 0.9800 . ?
C24 H24B 0.9800 . ?
C24 H24C 0.9800 . ?
C25 H25A 0.9800 . ?
C25 H25B 0.9800 . ?
C25 H25C 0.9800 . ?
C26 H26A 0.9800 . ?
C26 H26B 0.9800 . ?
C26 H26C 0.9800 . ?
C27 H27A 0.9800 . ?
C27 H27B 0.9800 . ?
C27 H27C 0.9800 . ?
C28 H28A 0.9800 . ?
C28 H28B 0.9800 . ?
C28 H28C 0.9800 . ?
C29 H29A 0.9800 . ?
C29 H29B 0.9800 . ?
C29 H29C 0.9800 . ?
C32 C36 1.521(4) . ?
C32 C34 1.532(4) . ?
C32 C35 1.546(4) . ?
C33 C39 1.524(4) . ?
C33 C37 1.528(4) . ?
C33 C38 1.547(5) . ?
C34 H34A 0.9800 . ?
C34 H34B 0.9800 . ?
C34 H34C 0.9800 . ?
C35 H35A 0.9800 . ?
C35 H35B 0.9800 . ?
C35 H35C 0.9800 . ?
C36 H36A 0.9800 . ?
C36 H36B 0.9800 . ?
C36 H36C 0.9800 . ?
C37 H37A 0.9800 . ?
C37 H37B 0.9800 . ?
C37 H37C 0.9800 . ?
C38 H38A 0.9800 . ?
C38 H38B 0.9800 . ?
C38 H38C 0.9800 . ?
C39 H39A 0.9800 . ?
C39 H39B 0.9800 . ?
C39 H39C 0.9800 . ?
C1 H1A 0.9800 . ?
C1 H1B 0.9800 . ?
C1 H1C 0.9800 . ?
Pd2 C2 2.072(3) . ?
Pd2 N41 2.102(2) . ?
Pd2 P5 2.3056(9) . ?
Pd2 P6 2.3073(10) . ?
P5 C51 1.835(3) . ?
P5 C53 1.881(3) . ?
P5 C52 1.884(3) . ?
P6 C61 1.758(3) . ?
P6 C63 1.883(3) . ?
P6 C62 1.887(3) . ?
N41 C41 1.364(3) . ?
N41 C45 1.393(4) . ?
C41 C42 1.385(4) . ?
C41 C51 1.495(4) . ?
C42 C43 1.403(5) . ?
C42 H42 0.92(3) . ?
C43 C44 1.361(4) . ?
C43 H43 0.96(3) . ?
C44 C45 1.429(4) . ?
C44 H44 0.94(3) . ?
C45 C61 1.387(4) . ?
C51 H51A 0.9900 . ?
C51 H51B 0.9900 . ?
C61 H61 0.87(4) . ?
C52 C56 1.526(4) . ?
C52 C54 1.529(4) . ?
C52 C55 1.537(4) . ?
C53 C59 1.530(4) . ?
C53 C58 1.531(5) . ?
C53 C57 1.538(4) . ?
C54 H54A 0.9800 . ?
C54 H54B 0.9800 . ?
C54 H54C 0.9800 . ?
C55 H55A 0.9800 . ?
C55 H55B 0.9800 . ?
C55 H55C 0.9800 . ?
C56 H56A 0.9800 . ?
C56 H56B 0.9800 . ?
C56 H56C 0.9800 . ?
C57 H57A 0.9800 . ?
C57 H57B 0.9800 . ?
C57 H57C 0.9800 . ?
C58 H58A 0.9800 . ?
C58 H58B 0.9800 . ?
C58 H58C 0.9800 . ?
C59 H59A 0.9800 . ?
C59 H59B 0.9800 . ?
C59 H59C 0.9800 . ?
C62 C68 1.507(5) . ?
C62 C69 1.529(4) . ?
C62 C67 1.567(5) . ?
C63 C66 1.499(5) . ?
C63 C64 1.526(5) . ?
C63 C65 1.568(5) . ?
C64 H64A 0.9800 . ?
C64 H64B 0.9800 . ?
C64 H64C 0.9800 . ?
C65 H65A 0.9800 . ?
C65 H65B 0.9800 . ?
C65 H65C 0.9800 . ?
C66 H66A 0.9800 . ?
C66 H66B 0.9800 . ?
C66 H66C 0.9800 . ?
C67 H67A 0.9800 . ?
C67 H67B 0.9800 . ?
C67 H67C 0.9800 . ?
C68 H68A 0.9800 . ?
C68 H68B 0.9800 . ?
C68 H68C 0.9800 . ?
C69 H69A 0.9800 . ?
C69 H69B 0.9800 . ?
C69 H69C 0.9800 . ?
C2 H2A 0.9800 . ?
C2 H2B 0.9800 . ?
C2 H2C 0.9800 . ?

loop_
_geom_torsion_atom_site_label_1
_geom_torsion_atom_site_label_2
_geom_torsion_atom_site_label_3
_geom_torsion_atom_site_label_4
_geom_torsion
_geom_torsion_site_symmetry_1
_geom_torsion_site_symmetry_2
_geom_torsion_site_symmetry_3
_geom_torsion_site_symmetry_4
_geom_torsion_publ_flag
P2 Pd1 N11 C12 9.68(19) . . . . ?
P3 Pd1 N11 C12 -178.2(2) . . . . ?
P2 Pd1 N11 C16 -169.63(19) . . . . ?
P3 Pd1 N11 C16 2.52(18) . . . . ?
C1 Pd1 P2 C21 162.05(13) . . . . ?
N11 Pd1 P2 C21 -16.15(11) . . . . ?
P3 Pd1 P2 C21 -46.99(15) . . . . ?
C1 Pd1 P2 C22 49.56(14) . . . . ?
N11 Pd1 P2 C22 -128.64(12) . . . . ?
P3 Pd1 P2 C22 -159.48(13) . . . . ?
C1 Pd1 P2 C23 -86.92(13) . . . . ?
N11 Pd1 P2 C23 94.88(12) . . . . ?
P3 Pd1 P2 C23 64.04(14) . . . . ?
C1 Pd1 P3 C31 177.52(14) . . . . ?
N11 Pd1 P3 C31 -4.26(13) . . . . ?
P2 Pd1 P3 C31 26.50(16) . . . . ?
C1 Pd1 P3 C32 -68.80(14) . . . . ?
N11 Pd1 P3 C32 109.42(12) . . . . ?
P2 Pd1 P3 C32 140.17(13) . . . . ?
C1 Pd1 P3 C33 64.73(14) . . . . ?
N11 Pd1 P3 C33 -117.05(13) . . . . ?
P2 Pd1 P3 C33 -86.29(15) . . . . ?
C16 N11 C12 C13 -0.2(4) . . . . ?
Pd1 N11 C12 C13 -179.5(2) . . . . ?
C16 N11 C12 C21 -176.7(2) . . . . ?
Pd1 N11 C12 C21 4.0(3) . . . . ?
N11 C12 C13 C14 -1.0(4) . . . . ?
C21 C12 C13 C14 175.4(3) . . . . ?
C12 C13 C14 C15 1.0(5) . . . . ?
C13 C14 C15 C16 0.3(5) . . . . ?
C12 N11 C16 C31 -178.2(3) . . . . ?
Pd1 N11 C16 C31 1.1(3) . . . . ?
C12 N11 C16 C15 1.4(4) . . . . ?
Pd1 N11 C16 C15 -179.3(2) . . . . ?
C14 C15 C16 C31 178.1(3) . . . . ?
C14 C15 C16 N11 -1.4(4) . . . . ?
N11 C12 C21 P2 -19.9(3) . . . . ?
C13 C12 C21 P2 163.5(2) . . . . ?
C22 P2 C21 C12 150.4(2) . . . . ?
C23 P2 C21 C12 -91.8(2) . . . . ?
Pd1 P2 C21 C12 23.6(2) . . . . ?
N11 C16 C31 P3 -5.7(4) . . . . ?
C15 C16 C31 P3 174.7(2) . . . . ?
C32 P3 C31 C16 -115.3(3) . . . . ?
C33 P3 C31 C16 126.7(3) . . . . ?
Pd1 P3 C31 C16 6.6(3) . . . . ?
C21 P2 C22 C24 41.9(2) . . . . ?
C23 P2 C22 C24 -71.0(2) . . . . ?
Pd1 P2 C22 C24 152.96(18) . . . . ?
C21 P2 C22 C26 166.1(2) . . . . ?
C23 P2 C22 C26 53.2(2) . . . . ?
Pd1 P2 C22 C26 -82.8(2) . . . . ?
C21 P2 C22 C25 -77.1(2) . . . . ?
C23 P2 C22 C25 170.01(18) . . . . ?
Pd1 P2 C22 C25 34.0(2) . . . . ?
C21 P2 C23 C28 -72.5(2) . . . . ?
C22 P2 C23 C28 38.9(3) . . . . ?
Pd1 P2 C23 C28 179.95(19) . . . . ?
C21 P2 C23 C29 48.1(2) . . . . ?
C22 P2 C23 C29 159.5(2) . . . . ?
Pd1 P2 C23 C29 -59.4(2) . . . . ?
C21 P2 C23 C27 163.7(2) . . . . ?
C22 P2 C23 C27 -85.0(2) . . . . ?
Pd1 P2 C23 C27 56.1(2) . . . . ?
C31 P3 C32 C36 -65.1(2) . . . . ?
C33 P3 C32 C36 49.6(3) . . . . ?
Pd1 P3 C32 C36 -174.87(18) . . . . ?
C31 P3 C32 C34 170.3(2) . . . . ?
C33 P3 C32 C34 -75.0(2) . . . . ?
Pd1 P3 C32 C34 60.5(2) . . . . ?
C31 P3 C32 C35 53.1(2) . . . . ?
C33 P3 C32 C35 167.8(2) . . . . ?
Pd1 P3 C32 C35 -56.7(2) . . . . ?
C31 P3 C33 C39 160.2(2) . . . . ?
C32 P3 C33 C39 45.4(3) . . . . ?
Pd1 P3 C33 C39 -90.9(2) . . . . ?
C31 P3 C33 C37 35.9(3) . . . . ?
C32 P3 C33 C37 -78.9(3) . . . . ?
Pd1 P3 C33 C37 144.8(2) . . . . ?
C31 P3 C33 C38 -81.0(3) . . . . ?
C32 P3 C33 C38 164.2(2) . . . . ?
Pd1 P3 C33 C38 27.9(2) . . . . ?
C2 Pd2 P5 C51 -166.43(14) . . . . ?
N41 Pd2 P5 C51 12.65(12) . . . . ?
P6 Pd2 P5 C51 38.55(16) . . . . ?
C2 Pd2 P5 C53 -54.05(15) . . . . ?
N41 Pd2 P5 C53 125.02(13) . . . . ?
P6 Pd2 P5 C53 150.92(15) . . . . ?
C2 Pd2 P5 C52 82.62(14) . . . . ?
N41 Pd2 P5 C52 -98.31(13) . . . . ?
P6 Pd2 P5 C52 -72.41(16) . . . . ?
C2 Pd2 P6 C61 177.58(15) . . . . ?
N41 Pd2 P6 C61 -1.47(14) . . . . ?
P5 Pd2 P6 C61 -27.33(18) . . . . ?
C2 Pd2 P6 C63 -70.69(16) . . . . ?
N41 Pd2 P6 C63 110.26(15) . . . . ?
P5 Pd2 P6 C63 84.40(18) . . . . ?
C2 Pd2 P6 C62 63.74(16) . . . . ?
N41 Pd2 P6 C62 -115.31(15) . . . . ?
P5 Pd2 P6 C62 -141.17(16) . . . . ?
P5 Pd2 N41 C41 -3.5(2) . . . . ?
P6 Pd2 N41 C41 -177.2(2) . . . . ?
P5 Pd2 N41 C45 173.05(19) . . . . ?
P6 Pd2 N41 C45 -0.68(18) . . . . ?
C45 N41 C41 C42 -2.8(4) . . . . ?
Pd2 N41 C41 C42 173.7(2) . . . . ?
C45 N41 C41 C51 172.8(2) . . . . ?
Pd2 N41 C41 C51 -10.7(3) . . . . ?
N41 C41 C42 C43 2.5(4) . . . . ?
C51 C41 C42 C43 -172.9(3) . . . . ?
C41 C42 C43 C44 -0.3(5) . . . . ?
C42 C43 C44 C45 -1.6(5) . . . . ?
C41 N41 C45 C61 -179.9(3) . . . . ?
Pd2 N41 C45 C61 3.4(3) . . . . ?
C41 N41 C45 C44 0.9(4) . . . . ?
Pd2 N41 C45 C44 -175.8(2) . . . . ?
C43 C44 C45 C61 -177.9(3) . . . . ?
C43 C44 C45 N41 1.3(4) . . . . ?
N41 C41 C51 P5 22.7(3) . . . . ?
C42 C41 C51 P5 -161.7(2) . . . . ?
C53 P5 C51 C41 -146.8(2) . . . . ?
C52 P5 C51 C41 94.8(2) . . . . ?
Pd2 P5 C51 C41 -22.0(2) . . . . ?
N41 C45 C61 P6 -5.1(4) . . . . ?
C44 C45 C61 P6 174.1(2) . . . . ?
C63 P6 C61 C45 -114.3(3) . . . . ?
C62 P6 C61 C45 127.1(3) . . . . ?
Pd2 P6 C61 C45 3.9(3) . . . . ?
C51 P5 C52 C56 70.7(3) . . . . ?
C53 P5 C52 C56 -41.3(3) . . . . ?
Pd2 P5 C52 C56 178.7(2) . . . . ?
C51 P5 C52 C54 -165.3(2) . . . . ?
C53 P5 C52 C54 82.8(2) . . . . ?
Pd2 P5 C52 C54 -57.3(2) . . . . ?
C51 P5 C52 C55 -48.9(2) . . . . ?
C53 P5 C52 C55 -160.9(2) . . . . ?
Pd2 P5 C52 C55 59.1(2) . . . . ?
C51 P5 C53 C59 76.3(2) . . . . ?
C52 P5 C53 C59 -170.8(2) . . . . ?
Pd2 P5 C53 C59 -34.3(3) . . . . ?
C51 P5 C53 C58 -166.1(2) . . . . ?
C52 P5 C53 C58 -53.3(3) . . . . ?
Pd2 P5 C53 C58 83.3(2) . . . . ?
C51 P5 C53 C57 -42.6(3) . . . . ?
C52 P5 C53 C57 70.3(3) . . . . ?
Pd2 P5 C53 C57 -153.2(2) . . . . ?
C61 P6 C62 C68 -170.3(3) . . . . ?
C63 P6 C62 C68 75.3(3) . . . . ?
Pd2 P6 C62 C68 -60.0(3) . . . . ?
C61 P6 C62 C69 62.8(3) . . . . ?
C63 P6 C62 C69 -51.6(3) . . . . ?
Pd2 P6 C62 C69 173.07(19) . . . . ?
C61 P6 C62 C67 -53.6(3) . . . . ?
C63 P6 C62 C67 -168.0(2) . . . . ?
Pd2 P6 C62 C67 56.7(3) . . . . ?
C61 P6 C63 C66 84.7(3) . . . . ?
C62 P6 C63 C66 -160.7(3) . . . . ?
Pd2 P6 C63 C66 -23.2(3) . . . . ?
C61 P6 C63 C64 -37.0(3) . . . . ?
C62 P6 C63 C64 77.6(3) . . . . ?
Pd2 P6 C63 C64 -144.9(2) . . . . ?
C61 P6 C63 C65 -157.7(3) . . . . ?
C62 P6 C63 C65 -43.1(3) . . . . ?
Pd2 P6 C63 C65 94.3(2) . . . . ?
